data_7214289
loop_
_publ_author_name
'Xuan, Xiao-Peng'
'Chang, Liang-Liang'
'Zhang, Heng'
'Wang, Na'
'Zhao, Yang'

_publ_section_title
;
 Hydrogen bonds in the crystal structure of hydrophobic and hydrophilic
 COOH-functionalized imidazolium ionic liquids
;
_journal_issue 14
_journal_name_full CrystEngComm
_journal_page_first 3040
_journal_paper_doi 10.1039/c3ce42492h
_journal_volume 16
_journal_year 2014
_chemical_formula_sum 'C8 H13 F6 N2 O2 P'
_chemical_formula_weight 314.17
_chemical_name_systematic
; 
 ? 
;
_space_group_IT_number 14
_symmetry_cell_setting monoclinic
_symmetry_space_group_name_Hall '-P 2ybc'
_symmetry_space_group_name_H-M 'P 1 21/c 1'
_atom_sites_solution_hydrogens geom
_atom_sites_solution_primary direct
_atom_sites_solution_secondary difmap
_audit_creation_method SHELXL-97
_cell_angle_alpha 90.00
_cell_angle_beta 111.290(19)
_cell_angle_gamma 90.00
_cell_formula_units_Z 8
_cell_length_a 8.264(5)
_cell_length_b 15.703(10)
_cell_length_c 21.517(11)
_cell_measurement_reflns_used 4383
_cell_measurement_temperature 293(2)
_cell_measurement_theta_max 25.73
_cell_measurement_theta_min 2.59
_cell_volume 2602(3)
_computing_cell_refinement 'Bruker SAINT'
_computing_data_collection 'Bruker APEX2'
_computing_data_reduction 'Bruker SAINT'
_computing_molecular_graphics 'Bruker SHELXTL'
_computing_publication_material 'Bruker SHELXTL'
_computing_structure_refinement 'SHELXL-97 (Sheldrick, 1997)'
_computing_structure_solution 'SHELXS-97 (Sheldrick, 1990)'
_diffrn_ambient_temperature 293(2)
_diffrn_measured_fraction_theta_full 0.957
_diffrn_measured_fraction_theta_max 0.957
_diffrn_measurement_device_type 'Bruker APEX-II CCD'
_diffrn_measurement_method '\f and \w scans'
_diffrn_radiation_monochromator graphite
_diffrn_radiation_source 'fine-focus sealed tube'
_diffrn_radiation_type MoK\a
_diffrn_radiation_wavelength 0.71073
_diffrn_reflns_av_R_equivalents 0.0747
_diffrn_reflns_av_sigmaI/netI 0.0920
_diffrn_reflns_limit_h_max 9
_diffrn_reflns_limit_h_min -9
_diffrn_reflns_limit_k_max 17
_diffrn_reflns_limit_k_min -18
_diffrn_reflns_limit_l_max 22
_diffrn_reflns_limit_l_min -25
_diffrn_reflns_number 11437
_diffrn_reflns_theta_full 25.00
_diffrn_reflns_theta_max 25.00
_diffrn_reflns_theta_min 2.03
_diffrn_standards_number 0
_exptl_absorpt_coefficient_mu 0.284
_exptl_absorpt_correction_T_max 0.9587
_exptl_absorpt_correction_T_min 0.9507
_exptl_absorpt_correction_type multi-scan
_exptl_absorpt_process_details SADABS
_exptl_crystal_colour colorless
_exptl_crystal_density_diffrn 1.604
_exptl_crystal_density_method 'not measured'
_exptl_crystal_description block
_exptl_crystal_F_000 1280
_exptl_crystal_size_max 0.18
_exptl_crystal_size_mid 0.16
_exptl_crystal_size_min 0.15
_refine_diff_density_max 0.920
_refine_diff_density_min -0.489
_refine_diff_density_rms 0.123
_refine_ls_extinction_method none
_refine_ls_goodness_of_fit_ref 1.088
_refine_ls_hydrogen_treatment constr
_refine_ls_matrix_type full
_refine_ls_number_parameters 345
_refine_ls_number_reflns 4380
_refine_ls_number_restraints 0
_refine_ls_restrained_S_all 1.088
_refine_ls_R_factor_all 0.2021
_refine_ls_R_factor_gt 0.1652
_refine_ls_shift/su_max 0.000
_refine_ls_shift/su_mean 0.000
_refine_ls_structure_factor_coef Fsqd
_refine_ls_weighting_details 'calc w=1/[\s^2^(Fo^2^)+(0.0000P)^2^+35.4731P] where P=(Fo^2^+2Fc^2^)/3'
_refine_ls_weighting_scheme calc
_refine_ls_wR_factor_gt 0.3331
_refine_ls_wR_factor_ref 0.3456
_reflns_number_gt 2955
_reflns_number_total 4380
_reflns_threshold_expression >2sigma(I)
_cod_data_source_file c3ce42492h2.cif
_cod_data_source_block a
_cod_depositor_comments
;
The following automatic conversions were performed:

'_symmetry_cell_setting' value 'Monoclinic' changed to 'monoclinic'
according to
/usr/data/users/saulius/crontab/automatic-downloads/current/RSC/lib/dictionaries/cif_core.dic
dictionary named 'cif_core.dic' version 2.4.2 from 2011-04-26.

Automatic conversion script
Id: cif_fix_values 2281 2013-09-26 08:29:07Z andrius 
;
_cod_original_sg_symbol_H-M P2(1)/c
_cod_database_code 7214289

loop_
_symmetry_equiv_pos_as_xyz
'x, y, z'
'-x, y+1/2, -z+1/2'
'-x, -y, -z'
'x, -y-1/2, z-1/2'

loop_
_atom_site_label
_atom_site_type_symbol
_atom_site_fract_x
_atom_site_fract_y
_atom_site_fract_z
_atom_site_U_iso_or_equiv
_atom_site_adp_type
_atom_site_occupancy
_atom_site_symmetry_multiplicity
_atom_site_calc_flag
_atom_site_refinement_flags
O1 O 0.2979(9) 0.7385(6) 1.0394(3) 0.061(2) Uani 1 1 d .
H1 H 0.2668 0.7386 1.0716 0.092 Uiso 1 1 d R
O2 O 0.5579(9) 0.7530(6) 1.1210(3) 0.059(2) Uani 1 1 d .
N1 N 0.6494(10) 0.9480(5) 0.8705(4) 0.0416(19) Uani 1 1 d .
N2 N 0.7241(10) 0.8330(5) 0.9243(4) 0.0417(19) Uani 1 1 d .
C1 C 0.6244(17) 1.0406(6) 0.8551(7) 0.073(4) Uani 1 1 d .
H1A H 0.6173 1.0704 0.8930 0.110 Uiso 1 1 calc R
H1B H 0.5190 1.0490 0.8174 0.110 Uiso 1 1 calc R
H1C H 0.7209 1.0620 0.8450 0.110 Uiso 1 1 calc R
C2 C 0.5932(14) 0.8881(7) 0.8253(5) 0.053(3) Uani 1 1 d .
H2A H 0.5331 0.8954 0.7798 0.064 Uiso 1 1 calc R
C3 C 0.6405(12) 0.8135(7) 0.8584(5) 0.044(2) Uani 1 1 d .
H3A H 0.6201 0.7592 0.8399 0.053 Uiso 1 1 calc R
C4 C 0.7300(14) 0.9188(6) 0.9294(5) 0.047(2) Uani 1 1 d .
H4A H 0.7823 0.9505 0.9681 0.056 Uiso 1 1 calc R
C5 C 0.8127(14) 0.7715(8) 0.9783(6) 0.056(3) Uani 1 1 d .
H5A H 0.9354 0.7852 0.9976 0.067 Uiso 1 1 calc R
H5B H 0.8015 0.7145 0.9598 0.067 Uiso 1 1 calc R
C6 C 0.7360(14) 0.7734(8) 1.0324(5) 0.052(3) Uani 1 1 d .
H6A H 0.7468 0.8306 1.0505 0.063 Uiso 1 1 calc R
H6B H 0.8024 0.7356 1.0683 0.063 Uiso 1 1 calc R
C7 C 0.5449(13) 0.7469(9) 1.0078(5) 0.057(3) Uani 1 1 d .
H7A H 0.4779 0.7858 0.9729 0.068 Uiso 1 1 calc R
H7B H 0.5336 0.6904 0.9884 0.068 Uiso 1 1 calc R
C8 C 0.4712(12) 0.7461(8) 1.0608(5) 0.049(3) Uani 1 1 d .
O3 O 0.1670(9) 0.7532(6) 0.6334(4) 0.063(2) Uani 1 1 d .
O4 O 0.4282(8) 0.7444(6) 0.7143(3) 0.060(2) Uani 1 1 d .
H4 H 0.4595 0.7499 0.6825 0.090 Uiso 1 1 d R
N3 N 0.0931(10) 0.5304(5) 0.8802(5) 0.046(2) Uani 1 1 d .
N4 N 0.0038(11) 0.6479(6) 0.8267(4) 0.046(2) Uani 1 1 d .
C9 C 0.120(2) 0.4419(9) 0.8969(8) 0.095(5) Uani 1 1 d .
H9A H 0.0334 0.4088 0.8638 0.142 Uiso 1 1 calc R
H9B H 0.1120 0.4324 0.9397 0.142 Uiso 1 1 calc R
H9C H 0.2333 0.4254 0.8983 0.142 Uiso 1 1 calc R
C10 C 0.1528(13) 0.5963(7) 0.9245(5) 0.046(2) Uani 1 1 d .
H10A H 0.2222 0.5918 0.9694 0.056 Uiso 1 1 calc R
C11 C 0.0933(13) 0.6672(7) 0.8913(5) 0.045(2) Uani 1 1 d .
H11A H 0.1101 0.7217 0.9094 0.054 Uiso 1 1 calc R
C12 C 0.0067(13) 0.5624(8) 0.8225(5) 0.053(3) Uani 1 1 d .
H12A H -0.0460 0.5311 0.7837 0.064 Uiso 1 1 calc R
C13 C -0.0833(15) 0.7077(9) 0.7731(6) 0.062(3) Uani 1 1 d .
H13A H -0.0780 0.7642 0.7921 0.075 Uiso 1 1 calc R
H13B H -0.2048 0.6919 0.7530 0.075 Uiso 1 1 calc R
C14 C -0.0069(14) 0.7112(8) 0.7195(5) 0.054(3) Uani 1 1 d .
H14A H -0.0712 0.7523 0.6860 0.065 Uiso 1 1 calc R
H14B H -0.0201 0.6559 0.6981 0.065 Uiso 1 1 calc R
C15 C 0.1861(15) 0.7358(9) 0.7463(5) 0.062(3) Uani 1 1 d .
H15A H 0.2004 0.7891 0.7706 0.074 Uiso 1 1 calc R
H15B H 0.2516 0.6925 0.7774 0.074 Uiso 1 1 calc R
C16 C 0.2571(13) 0.7453(7) 0.6930(5) 0.046(2) Uani 1 1 d .
P1 P 0.1566(4) 0.95219(18) 0.88622(15) 0.0481(7) Uani 1 1 d .
F1 F -0.0114(14) 0.9222(12) 0.8317(8) 0.204(8) Uani 1 1 d .
F2 F 0.2003(16) 0.9987(12) 0.8341(7) 0.203(8) Uani 1 1 d .
F3 F 0.2695(13) 0.8745(6) 0.8784(6) 0.125(4) Uani 1 1 d .
F4 F 0.101(2) 0.9003(11) 0.9316(12) 0.252(11) Uani 1 1 d .
F5 F 0.0542(11) 1.0273(6) 0.9009(6) 0.129(4) Uani 1 1 d .
F6 F 0.3228(14) 0.9823(10) 0.9397(7) 0.190(7) Uani 1 1 d .
P2 P 0.5879(4) 0.5190(2) 0.86924(16) 0.0514(8) Uani 1 1 d .
F7 F 0.7659(12) 0.5333(13) 0.9215(6) 0.197(8) Uani 1 1 d .
F8 F 0.6640(16) 0.4491(10) 0.8385(9) 0.210(9) Uani 1 1 d .
F9 F 0.6335(17) 0.5707(12) 0.8215(9) 0.209(8) Uani 1 1 d .
F10 F 0.5025(19) 0.5947(10) 0.8900(11) 0.224(9) Uani 1 1 d .
F11 F 0.5380(15) 0.4753(12) 0.9209(7) 0.199(8) Uani 1 1 d .
F12 F 0.4084(11) 0.5057(10) 0.8172(5) 0.148(5) Uani 1 1 d .

loop_
_atom_site_aniso_label
_atom_site_aniso_U_11
_atom_site_aniso_U_22
_atom_site_aniso_U_33
_atom_site_aniso_U_23
_atom_site_aniso_U_13
_atom_site_aniso_U_12
O1 0.045(4) 0.092(6) 0.041(4) 0.002(4) 0.009(3) -0.006(4)
O2 0.043(4) 0.093(6) 0.038(4) -0.003(4) 0.012(3) -0.014(4)
N1 0.045(5) 0.032(4) 0.053(5) 0.002(4) 0.024(4) -0.005(4)
N2 0.035(4) 0.043(5) 0.052(5) 0.002(4) 0.021(4) -0.001(4)
C1 0.093(10) 0.018(5) 0.108(10) 0.026(6) 0.036(8) -0.002(6)
C2 0.062(7) 0.047(6) 0.042(6) -0.002(5) 0.009(5) 0.001(5)
C3 0.041(5) 0.047(6) 0.045(6) -0.013(5) 0.016(5) 0.002(5)
C4 0.055(6) 0.035(5) 0.047(6) -0.008(5) 0.013(5) -0.005(5)
C5 0.041(6) 0.071(8) 0.056(7) 0.013(6) 0.017(5) 0.006(5)
C6 0.056(7) 0.064(7) 0.040(6) 0.009(5) 0.021(5) 0.006(6)
C7 0.048(6) 0.087(9) 0.035(5) -0.002(6) 0.014(5) -0.002(6)
C8 0.029(5) 0.070(8) 0.049(6) 0.006(5) 0.016(5) 0.002(5)
O3 0.040(4) 0.099(7) 0.049(5) 0.012(4) 0.015(4) 0.010(4)
O4 0.032(4) 0.108(7) 0.046(4) 0.009(4) 0.022(3) 0.007(4)
N3 0.037(4) 0.037(5) 0.069(6) 0.007(4) 0.024(4) -0.004(4)
N4 0.042(5) 0.056(6) 0.043(5) -0.006(4) 0.019(4) -0.009(4)
C9 0.115(13) 0.044(8) 0.123(13) 0.003(8) 0.038(11) -0.011(8)
C10 0.040(6) 0.049(6) 0.052(6) 0.004(5) 0.019(5) 0.003(5)
C11 0.046(6) 0.043(6) 0.041(5) -0.010(5) 0.010(5) -0.008(5)
C12 0.041(6) 0.084(9) 0.038(6) -0.018(6) 0.018(5) -0.009(6)
C13 0.057(7) 0.082(9) 0.054(7) 0.010(6) 0.027(6) 0.004(6)
C14 0.051(6) 0.064(7) 0.041(6) 0.011(5) 0.010(5) -0.008(5)
C15 0.057(7) 0.084(9) 0.044(6) -0.001(6) 0.017(5) 0.006(6)
C16 0.043(6) 0.053(7) 0.039(6) -0.001(5) 0.010(5) 0.003(5)
P1 0.0440(15) 0.0368(14) 0.0651(18) -0.0070(13) 0.0218(13) -0.0030(12)
F1 0.095(8) 0.263(18) 0.215(14) -0.168(14) 0.008(9) -0.041(9)
F2 0.128(9) 0.30(2) 0.205(13) 0.175(14) 0.092(9) 0.074(11)
F3 0.103(7) 0.088(7) 0.202(11) 0.002(7) 0.075(7) 0.026(6)
F4 0.245(18) 0.191(15) 0.44(3) 0.175(18) 0.27(2) 0.081(14)
F5 0.069(5) 0.087(7) 0.215(11) -0.028(7) 0.032(6) 0.030(5)
F6 0.091(7) 0.249(17) 0.182(12) -0.143(12) -0.007(7) 0.010(9)
P2 0.0422(15) 0.0513(17) 0.0662(19) -0.0054(14) 0.0263(14) -0.0003(13)
F7 0.055(5) 0.42(3) 0.113(8) -0.057(12) 0.023(5) -0.050(9)
F8 0.117(9) 0.187(15) 0.311(19) -0.147(15) 0.059(11) 0.023(9)
F9 0.128(10) 0.27(2) 0.258(17) 0.145(15) 0.104(11) -0.006(11)
F10 0.156(12) 0.156(13) 0.39(3) -0.145(16) 0.143(15) -0.014(10)
F11 0.102(8) 0.33(2) 0.155(11) 0.140(13) 0.035(7) -0.013(10)
F12 0.063(5) 0.284(17) 0.087(6) -0.013(8) 0.015(5) -0.028(8)

loop_
_atom_type_symbol
_atom_type_description
_atom_type_scat_dispersion_real
_atom_type_scat_dispersion_imag
_atom_type_scat_source
C C 0.0033 0.0016 'International Tables Vol C Tables 4.2.6.8 and 6.1.1.4'
H H 0.0000 0.0000 'International Tables Vol C Tables 4.2.6.8 and 6.1.1.4'
F F 0.0171 0.0103 'International Tables Vol C Tables 4.2.6.8 and 6.1.1.4'
N N 0.0061 0.0033 'International Tables Vol C Tables 4.2.6.8 and 6.1.1.4'
O O 0.0106 0.0060 'International Tables Vol C Tables 4.2.6.8 and 6.1.1.4'
P P 0.1023 0.0942 'International Tables Vol C Tables 4.2.6.8 and 6.1.1.4'

loop_
_geom_angle_atom_site_label_1
_geom_angle_atom_site_label_2
_geom_angle_atom_site_label_3
_geom_angle
C8 O1 H1 109.5
C4 N1 C2 113.2(9)
C4 N1 C1 123.3(10)
C2 N1 C1 123.5(10)
C4 N2 C3 107.3(9)
C4 N2 C5 126.3(9)
C3 N2 C5 125.8(9)
N1 C1 H1A 109.5
N1 C1 H1B 109.5
H1A C1 H1B 109.5
N1 C1 H1C 109.5
H1A C1 H1C 109.5
H1B C1 H1C 109.5
N1 C2 C3 105.8(9)
N1 C2 H2A 127.1
C3 C2 H2A 127.1
C2 C3 N2 107.0(9)
C2 C3 H3A 126.5
N2 C3 H3A 126.5
N1 C4 N2 106.6(9)
N1 C4 H4A 126.7
N2 C4 H4A 126.7
N2 C5 C6 111.3(9)
N2 C5 H5A 109.4
C6 C5 H5A 109.4
N2 C5 H5B 109.4
C6 C5 H5B 109.4
H5A C5 H5B 108.0
C5 C6 C7 113.3(9)
C5 C6 H6A 108.9
C7 C6 H6A 108.9
C5 C6 H6B 108.9
C7 C6 H6B 108.9
H6A C6 H6B 107.7
C8 C7 C6 113.5(9)
C8 C7 H7A 108.9
C6 C7 H7A 108.9
C8 C7 H7B 108.9
C6 C7 H7B 108.9
H7A C7 H7B 107.7
O2 C8 O1 120.4(9)
O2 C8 C7 124.4(9)
O1 C8 C7 115.2(9)
C16 O4 H4 109.5
C12 N3 C10 108.0(9)
C12 N3 C9 127.0(11)
C10 N3 C9 125.0(11)
C12 N4 C11 106.0(9)
C12 N4 C13 127.2(10)
C11 N4 C13 126.8(10)
N3 C9 H9A 109.5
N3 C9 H9B 109.5
H9A C9 H9B 109.5
N3 C9 H9C 109.5
H9A C9 H9C 109.5
H9B C9 H9C 109.5
C11 C10 N3 106.9(9)
C11 C10 H10A 126.5
N3 C10 H10A 126.5
C10 C11 N4 109.0(10)
C10 C11 H11A 125.5
N4 C11 H11A 125.5
N3 C12 N4 110.0(9)
N3 C12 H12A 125.0
N4 C12 H12A 125.0
N4 C13 C14 113.9(10)
N4 C13 H13A 108.8
C14 C13 H13A 108.8
N4 C13 H13B 108.8
C14 C13 H13B 108.8
H13A C13 H13B 107.7
C13 C14 C15 112.9(9)
C13 C14 H14A 109.0
C15 C14 H14A 109.0
C13 C14 H14B 109.0
C15 C14 H14B 109.0
H14A C14 H14B 107.8
C16 C15 C14 112.7(9)
C16 C15 H15A 109.1
C14 C15 H15A 109.1
C16 C15 H15B 109.1
C14 C15 H15B 109.1
H15A C15 H15B 107.8
O3 C16 O4 121.9(9)
O3 C16 C15 124.0(10)
O4 C16 C15 114.2(9)
F4 P1 F2 173.6(13)
F4 P1 F6 94.7(12)
F2 P1 F6 91.1(10)
F4 P1 F1 85.7(11)
F2 P1 F1 88.5(10)
F6 P1 F1 179.6(12)
F4 P1 F5 87.9(8)
F2 P1 F5 94.6(8)
F6 P1 F5 91.1(6)
F1 P1 F5 88.8(7)
F4 P1 F3 88.9(8)
F2 P1 F3 89.1(8)
F6 P1 F3 85.1(6)
F1 P1 F3 95.0(7)
F5 P1 F3 174.8(7)
F9 P2 F11 173.7(12)
F9 P2 F7 90.6(9)
F11 P2 F7 88.4(7)
F9 P2 F12 89.4(8)
F11 P2 F12 91.5(7)
F7 P2 F12 179.2(9)
F9 P2 F10 92.1(12)
F11 P2 F10 81.8(10)
F7 P2 F10 95.5(9)
F12 P2 F10 83.7(8)
F9 P2 F8 80.9(10)
F11 P2 F8 105.2(12)
F7 P2 F8 89.2(8)
F12 P2 F8 91.6(7)
F10 P2 F8 171.7(12)

loop_
_geom_bond_atom_site_label_1
_geom_bond_atom_site_label_2
_geom_bond_distance
O1 C8 1.342(12)
O1 H1 0.8200
O2 C8 1.237(12)
N1 C4 1.283(13)
N1 C2 1.310(13)
N1 C1 1.489(12)
N2 C4 1.350(13)
N2 C3 1.367(12)
N2 C5 1.485(13)
C1 H1A 0.9600
C1 H1B 0.9600
C1 H1C 0.9600
C2 C3 1.353(15)
C2 H2A 0.9300
C3 H3A 0.9300
C4 H4A 0.9300
C5 C6 1.515(14)
C5 H5A 0.9700
C5 H5B 0.9700
C6 C7 1.530(15)
C6 H6A 0.9700
C6 H6B 0.9700
C7 C8 1.475(14)
C7 H7A 0.9700
C7 H7B 0.9700
O3 C16 1.234(12)
O4 C16 1.319(12)
O4 H4 0.8200
N3 C12 1.288(13)
N3 C10 1.372(14)
N3 C9 1.432(16)
N4 C12 1.347(15)
N4 C11 1.350(12)
N4 C13 1.458(14)
C9 H9A 0.9600
C9 H9B 0.9600
C9 H9C 0.9600
C10 C11 1.318(15)
C10 H10A 0.9300
C11 H11A 0.9300
C12 H12A 0.9300
C13 C14 1.504(14)
C13 H13A 0.9700
C13 H13B 0.9700
C14 C15 1.535(15)
C14 H14A 0.9700
C14 H14B 0.9700
C15 C16 1.474(14)
C15 H15A 0.9700
C15 H15B 0.9700
P1 F4 1.465(12)
P1 F2 1.489(11)
P1 F6 1.512(10)
P1 F1 1.531(10)
P1 F5 1.549(9)
P1 F3 1.582(9)
P2 F9 1.462(11)
P2 F11 1.487(11)
P2 F7 1.509(10)
P2 F12 1.514(9)
P2 F10 1.530(12)
P2 F8 1.530(11)

loop_
_geom_hbond_atom_site_label_D
_geom_hbond_atom_site_label_H
_geom_hbond_atom_site_label_A
_geom_hbond_distance_DH
_geom_hbond_distance_HA
_geom_hbond_distance_DA
_geom_hbond_angle_DHA
_geom_hbond_site_symmetry_A
_geom_hbond_publ_flag
O1 H1 O3 0.8200 1.8100 2.621(11) 171.00 4_576 yes
O4 H4 O2 0.8200 1.7900 2.597(10) 169.00 4_575 yes
C7 H7A F3 0.9700 2.5500 3.514(16) 173.00 . yes
C7 H7B F10 0.9700 2.5300 3.41(2) 150.00 . yes
C9 H9C F11 0.9600 2.5100 3.34(2) 145.00 . yes
C12 H12A F2 0.9300 2.4400 3.331(18) 160.00 2_546 yes

loop_
_geom_torsion_atom_site_label_1
_geom_torsion_atom_site_label_2
_geom_torsion_atom_site_label_3
_geom_torsion_atom_site_label_4
_geom_torsion
C4 N1 C2 C3 0.7(13)
C1 N1 C2 C3 179.9(10)
N1 C2 C3 N2 0.7(12)
C4 N2 C3 C2 -1.7(11)
C5 N2 C3 C2 -174.1(9)
C2 N1 C4 N2 -1.8(12)
C1 N1 C4 N2 179.0(9)
C3 N2 C4 N1 2.1(11)
C5 N2 C4 N1 174.5(9)
C4 N2 C5 C6 67.6(13)
C3 N2 C5 C6 -121.4(11)
N2 C5 C6 C7 62.8(13)
C5 C6 C7 C8 178.2(10)
C6 C7 C8 O2 -10.6(18)
C6 C7 C8 O1 168.3(10)
C12 N3 C10 C11 2.2(11)
C9 N3 C10 C11 -176.3(11)
N3 C10 C11 N4 -2.6(12)
C12 N4 C11 C10 2.0(12)
C13 N4 C11 C10 179.9(10)
C10 N3 C12 N4 -1.0(11)
C9 N3 C12 N4 177.5(11)
C11 N4 C12 N3 -0.6(11)
C13 N4 C12 N3 -178.5(9)
C12 N4 C13 C14 -67.2(14)
C11 N4 C13 C14 115.3(12)
N4 C13 C14 C15 -58.5(14)
C13 C14 C15 C16 -175.8(11)
C14 C15 C16 O3 16.5(17)
C14 C15 C16 O4 -163.3(10)
